data_9015601
loop_
_publ_author_name
'Siidra, O. I.'
'Krivovichev, S. V.'
'Turner, R. W.'
'Rumsey, M. S.'

_publ_section_title
;
 Chloroxiphite Pb3CuO2(OH)2Cl2: structure refinement and description in
 terms of oxocentred OPb4 tetrahedra
;
_journal_name_full 'Mineralogical Magazine'
_journal_page_first 793
_journal_page_last 798
_journal_paper_doi 10.1180/minmag.2008.072.3.793
_journal_volume 72
_journal_year 2008
_chemical_compound_source 'Merehead Quarry, Somerset, England'
_chemical_formula_sum 'Cl2 Cu H2 O4 Pb3'
_chemical_name_mineral Chloroxiphite
_space_group_IT_number 11
_symmetry_space_group_name_Hall '-P 2yb'
_symmetry_space_group_name_H-M 'P 1 21/m 1'
_cell_angle_alpha 90
_cell_angle_beta 97.747
_cell_angle_gamma 90
_cell_formula_units_Z 2
_cell_length_a 6.6972
_cell_length_b 5.7538
_cell_length_c 10.4686
_cell_volume 399.719
_database_code_amcsd 0019224
_exptl_crystal_density_diffrn 6.830
_cod_original_formula_sum 'Pb3 Cu O4 Cl2 H2'
_cod_database_code 9015601

loop_
_space_group_symop_operation_xyz
x,y,z
x,1/2-y,z
-x,1/2+y,-z
-x,-y,-z

loop_
_atom_site_aniso_label
_atom_site_aniso_U_11
_atom_site_aniso_U_22
_atom_site_aniso_U_33
_atom_site_aniso_U_12
_atom_site_aniso_U_13
_atom_site_aniso_U_23
Pb1 0.00890 0.00970 0.01600 0.00000 0.00163 0.00000
Pb2 0.01020 0.01140 0.01380 0.00000 0.00052 0.00000
Pb3 0.01320 0.01200 0.01280 0.00000 0.00098 0.00000
Cu1 0.01850 0.01070 0.01410 0.00340 0.00510 0.00170
O1 0.01200 0.00700 0.01800 0.00100 0.00100 0.00200
O-H2 0.01200 0.01300 0.01400 0.00000 0.00100 0.00000
O-H3 0.01300 0.00400 0.01500 0.00000 0.00300 0.00000
Cl1 0.01560 0.01620 0.01800 0.00000 0.00170 0.00000
Cl2 0.01970 0.03800 0.02380 0.00000 0.00120 0.00000

loop_
_atom_site_label
_atom_site_fract_x
_atom_site_fract_y
_atom_site_fract_z
_atom_site_U_iso_or_equiv
_atom_site_type_symbol
_atom_site_attached_hydrogens
Pb1 0.65691 0.25000 0.94966 0.01154 Pb 0
Pb2 0.13269 0.25000 0.82594 0.01198 Pb 0
Pb3 0.53955 0.25000 0.28320 0.01272 Pb 0
Cu1 0.00000 0.00000 0.50000 0.01510 Cu 0
O1 0.61250 0.00160 0.13110 0.01230 O 0
O-H2 0.92130 0.25000 0.37100 0.01340 O 1
O-H3 0.16800 0.25000 0.58970 0.01120 O 1
Cl1 0.13080 0.25000 0.12050 0.01700 Cl 0
Cl2 0.68340 0.25000 0.61470 0.02740 Cl 0

loop_
_cod_changelog_entry_id
_cod_changelog_entry_author
_cod_changelog_entry_date
_cod_changelog_entry_text
1
;cod-tools version 3.8.0
Id: cif_guess_AMCSD_atom_types 9574 2023-05-10 09:00:05Z saulius
;
2023-05-10T18:56:13+03:00
;Derived atom types and hydrogen counts
from atom names that follow the AMCSD naming convention
(Wat == water, O-H == hydroxyl).
;

loop_
_cod_related_entry_id
_cod_related_entry_database
_cod_related_entry_code
1 AMCSD 0019224
